data_7023750
loop_
_publ_author_name
'Wu, Shanshan'
'Deligonal, Nihal'
'Protasiewicz, John D.'

_publ_section_title
;
 An unusually unstable ortho-phosphinophenol and its use to prepare
 benzoxaphospholes having enhanced air-stability.
;
_journal_issue 41
_journal_name_full 'Dalton transactions (Cambridge, England : 2003)'
_journal_page_first 14866
_journal_page_last 14874
_journal_paper_doi 10.1039/c3dt51919h
_journal_volume 42
_journal_year 2013
_chemical_formula_moiety 'C22 H27 O P'
_chemical_formula_sum 'C22 H27 O P'
_chemical_formula_weight 338.41
_chemical_name_systematic
;

?

;
_space_group_IT_number 14
_symmetry_cell_setting monoclinic
_symmetry_space_group_name_Hall '-P 2yn'
_symmetry_space_group_name_H-M 'P 1 21/n 1'
_atom_sites_solution_hydrogens geom
_atom_sites_solution_primary direct
_atom_sites_solution_secondary difmap
_audit_creation_method SHELXL-97
_cell_angle_alpha 90.00
_cell_angle_beta 93.7840(10)
_cell_angle_gamma 90.00
_cell_formula_units_Z 4
_cell_length_a 7.7787(8)
_cell_length_b 26.404(3)
_cell_length_c 9.4840(10)
_cell_measurement_reflns_used 8845
_cell_measurement_temperature 160(2)
_cell_measurement_theta_max 28.39
_cell_measurement_theta_min 2.29
_cell_volume 1943.7(4)
_computing_cell_refinement 'Bruker SMART'
_computing_data_collection 'Bruker SMART'
_computing_data_reduction 'Bruker SAINT'
_computing_molecular_graphics 'Bruker SHELXTL'
_computing_publication_material 'Bruker SHELXTL'
_computing_structure_refinement 'SHELXL-97 (Sheldrick, 1997)'
_computing_structure_solution 'SHELXS-97 (Sheldrick, 1990)'
_diffrn_ambient_temperature 160(2)
_diffrn_measured_fraction_theta_full 0.983
_diffrn_measured_fraction_theta_max 0.983
_diffrn_measurement_device_type 'Bruker AXS APEX II CCD area detector'
_diffrn_measurement_method 'phi and omega scans'
_diffrn_radiation_monochromator graphite
_diffrn_radiation_source 'fine-focus sealed tube'
_diffrn_radiation_type MoK\a
_diffrn_radiation_wavelength 0.71073
_diffrn_reflns_av_R_equivalents 0.0304
_diffrn_reflns_av_sigmaI/netI 0.0232
_diffrn_reflns_limit_h_max 10
_diffrn_reflns_limit_h_min -10
_diffrn_reflns_limit_k_max 35
_diffrn_reflns_limit_k_min -35
_diffrn_reflns_limit_l_max 12
_diffrn_reflns_limit_l_min -12
_diffrn_reflns_number 24183
_diffrn_reflns_theta_full 28.41
_diffrn_reflns_theta_max 28.41
_diffrn_reflns_theta_min 2.29
_diffrn_standards_decay_% none
_diffrn_standards_number 0
_exptl_absorpt_coefficient_mu 0.147
_exptl_absorpt_correction_T_max 0.9868
_exptl_absorpt_correction_T_min 0.9528
_exptl_absorpt_correction_type multi-scan
_exptl_absorpt_process_details 'AXScale in APEX 2 (Bruker, 2004)'
_exptl_crystal_colour colourless
_exptl_crystal_density_diffrn 1.156
_exptl_crystal_density_meas ?
_exptl_crystal_density_method 'not measured'
_exptl_crystal_description irregular
_exptl_crystal_F_000 728
_exptl_crystal_size_max 0.33
_exptl_crystal_size_mid 0.10
_exptl_crystal_size_min 0.09
_refine_diff_density_max 0.278
_refine_diff_density_min -0.251
_refine_diff_density_rms 0.054
_refine_ls_extinction_method none
_refine_ls_goodness_of_fit_ref 1.024
_refine_ls_hydrogen_treatment constr
_refine_ls_matrix_type full
_refine_ls_number_parameters 224
_refine_ls_number_reflns 4812
_refine_ls_number_restraints 0
_refine_ls_restrained_S_all 1.024
_refine_ls_R_factor_all 0.0459
_refine_ls_R_factor_gt 0.0382
_refine_ls_shift/su_max 0.007
_refine_ls_shift/su_mean 0.000
_refine_ls_structure_factor_coef Fsqd
_refine_ls_weighting_details 'calc w=1/[\s^2^(Fo^2^)+(0.0578P)^2^+0.5563P] where P=(Fo^2^+2Fc^2^)/3'
_refine_ls_weighting_scheme calc
_refine_ls_wR_factor_gt 0.1022
_refine_ls_wR_factor_ref 0.1084
_reflns_number_gt 4118
_reflns_number_total 4812
_reflns_threshold_expression >2sigma(I)
_cod_data_source_file c3dt51919h.txt
_cod_data_source_block nd062711_0m
_cod_depositor_comments
;
The following automatic conversions were performed:

'_symmetry_cell_setting' value 'Monoclinic' changed to 'monoclinic'
according to /home/saulius/struct/CIF-dictionaries/cif_core.dic
dictionary named 'cif_core.dic' version 2.4.2 from 2011-04-26.

Automatic conversion script
Id: cif_fix_values 1891 2012-01-12 08:04:46Z andrius 

The following automatic conversions were performed:

'_exptl_crystal_density_meas' value 'not measured' was changed to '?'
- the value is perceived as not measured.

Automatic conversion script
Id: cif_fix_values 3008 2015-01-20 13:52:24Z robertas 
;
_cod_original_cell_volume 1943.6(3)
_cod_original_sg_symbol_H-M P2(1)/n
_cod_database_code 7023750

loop_
_symmetry_equiv_pos_as_xyz
'x, y, z'
'-x+1/2, y+1/2, -z+1/2'
'-x, -y, -z'
'x-1/2, -y-1/2, z-1/2'

loop_
_atom_site_label
_atom_site_type_symbol
_atom_site_fract_x
_atom_site_fract_y
_atom_site_fract_z
_atom_site_U_iso_or_equiv
_atom_site_adp_type
_atom_site_occupancy
_atom_site_symmetry_multiplicity
_atom_site_calc_flag
_atom_site_refinement_flags
P1 P 0.07374(4) 0.923141(12) 0.30881(3) 0.02777(10) Uani 1 1 d .
O1 O 0.33723(11) 0.86628(3) 0.25540(9) 0.02570(19) Uani 1 1 d .
C3 C 0.14071(15) 0.87379(4) 0.43053(12) 0.0228(2) Uani 1 1 d .
C2 C 0.28125(14) 0.84835(4) 0.38065(12) 0.0229(2) Uani 1 1 d .
C1 C 0.23765(16) 0.90616(4) 0.20726(12) 0.0252(2) Uani 1 1 d .
C6 C 0.15995(15) 0.81558(5) 0.62456(12) 0.0251(2) Uani 1 1 d .
H6 H 0.1188 0.8038 0.7108 0.030 Uiso 1 1 calc R
C4 C 0.36357(15) 0.80718(4) 0.44639(12) 0.0244(2) Uani 1 1 d .
H4 H 0.4586 0.7912 0.4067 0.029 Uiso 1 1 calc R
C7 C 0.07629(15) 0.85649(4) 0.55913(12) 0.0236(2) Uani 1 1 d .
C12 C 0.37989(16) 0.74442(5) 0.65212(13) 0.0272(3) Uani 1 1 d .
C5 C 0.30233(15) 0.79019(4) 0.57174(12) 0.0235(2) Uani 1 1 d .
C10 C -0.23992(16) 0.87076(5) 0.51598(15) 0.0351(3) Uani 1 1 d .
H10A H -0.2227 0.8873 0.4255 0.053 Uiso 1 1 calc R
H10B H -0.3434 0.8845 0.5556 0.053 Uiso 1 1 calc R
H10C H -0.2540 0.8342 0.5011 0.053 Uiso 1 1 calc R
C8 C -0.08295(16) 0.88053(5) 0.61887(13) 0.0272(3) Uani 1 1 d .
C9 C -0.1201(2) 0.85827(6) 0.76310(16) 0.0434(4) Uani 1 1 d .
H9A H -0.1439 0.8220 0.7530 0.065 Uiso 1 1 calc R
H9B H -0.2204 0.8753 0.7988 0.065 Uiso 1 1 calc R
H9C H -0.0198 0.8633 0.8297 0.065 Uiso 1 1 calc R
C11 C -0.05888(19) 0.93787(5) 0.63926(16) 0.0370(3) Uani 1 1 d .
H11A H 0.0379 0.9442 0.7085 0.056 Uiso 1 1 calc R
H11B H -0.1642 0.9525 0.6734 0.056 Uiso 1 1 calc R
H11C H -0.0350 0.9535 0.5489 0.056 Uiso 1 1 calc R
C16 C 0.28477(16) 0.92727(5) 0.07227(13) 0.0269(2) Uani 1 1 d .
C19 C 0.36762(17) 0.96834(6) -0.18855(14) 0.0357(3) Uani 1 1 d .
C17 C 0.23975(18) 0.97696(5) 0.03543(13) 0.0320(3) Uani 1 1 d .
H17 H 0.1793 0.9971 0.0988 0.038 Uiso 1 1 calc R
C21 C 0.37141(18) 0.89825(5) -0.02385(14) 0.0352(3) Uani 1 1 d .
H21 H 0.4040 0.8644 -0.0008 0.042 Uiso 1 1 calc R
C20 C 0.40997(19) 0.91868(6) -0.15297(15) 0.0393(3) Uani 1 1 d .
H20 H 0.4664 0.8983 -0.2182 0.047 Uiso 1 1 calc R
C18 C 0.28223(18) 0.99715(5) -0.09223(14) 0.0353(3) Uani 1 1 d .
H18 H 0.2526 1.0313 -0.1145 0.042 Uiso 1 1 calc R
C13 C 0.54333(18) 0.72513(5) 0.58866(14) 0.0352(3) Uani 1 1 d .
H13A H 0.6302 0.7520 0.5924 0.053 Uiso 1 1 calc R
H13B H 0.5164 0.7152 0.4901 0.053 Uiso 1 1 calc R
H13C H 0.5881 0.6958 0.6427 0.053 Uiso 1 1 calc R
C14 C 0.4267(2) 0.75880(6) 0.80691(14) 0.0395(3) Uani 1 1 d .
H14A H 0.4784 0.7295 0.8571 0.059 Uiso 1 1 calc R
H14B H 0.3223 0.7691 0.8518 0.059 Uiso 1 1 calc R
H14C H 0.5091 0.7869 0.8105 0.059 Uiso 1 1 calc R
C15 C 0.2464(2) 0.70134(5) 0.64469(17) 0.0412(3) Uani 1 1 d .
H15A H 0.2191 0.6920 0.5458 0.062 Uiso 1 1 calc R
H15B H 0.1413 0.7127 0.6868 0.062 Uiso 1 1 calc R
H15C H 0.2937 0.6719 0.6968 0.062 Uiso 1 1 calc R
C22 C 0.4110(2) 0.99040(7) -0.32874(16) 0.0502(4) Uani 1 1 d .
H22A H 0.5233 1.0073 -0.3180 0.075 Uiso 1 1 calc R
H22B H 0.3225 1.0150 -0.3605 0.075 Uiso 1 1 calc R
H22C H 0.4154 0.9632 -0.3987 0.075 Uiso 1 1 calc R

loop_
_atom_site_aniso_label
_atom_site_aniso_U_11
_atom_site_aniso_U_22
_atom_site_aniso_U_33
_atom_site_aniso_U_23
_atom_site_aniso_U_13
_atom_site_aniso_U_12
P1 0.03050(18) 0.02422(17) 0.02893(18) 0.00492(12) 0.00457(12) 0.00535(12)
O1 0.0260(4) 0.0265(4) 0.0251(4) 0.0058(3) 0.0047(3) 0.0020(3)
C3 0.0228(5) 0.0210(5) 0.0245(5) 0.0008(4) 0.0004(4) -0.0005(4)
C2 0.0224(5) 0.0242(5) 0.0221(5) 0.0021(4) 0.0024(4) -0.0023(4)
C1 0.0279(6) 0.0224(5) 0.0252(6) 0.0027(4) 0.0008(4) -0.0011(4)
C6 0.0259(6) 0.0271(6) 0.0225(5) 0.0015(4) 0.0034(4) 0.0000(4)
C4 0.0220(5) 0.0255(6) 0.0258(6) 0.0013(4) 0.0027(4) 0.0016(4)
C7 0.0218(5) 0.0248(5) 0.0244(6) -0.0016(4) 0.0022(4) -0.0002(4)
C12 0.0300(6) 0.0267(6) 0.0249(6) 0.0040(4) 0.0017(5) 0.0047(5)
C5 0.0241(5) 0.0229(5) 0.0232(5) 0.0018(4) -0.0004(4) -0.0002(4)
C10 0.0238(6) 0.0395(7) 0.0422(7) -0.0056(6) 0.0028(5) 0.0001(5)
C8 0.0245(6) 0.0299(6) 0.0277(6) -0.0011(5) 0.0050(4) 0.0033(5)
C9 0.0398(8) 0.0557(9) 0.0366(7) 0.0084(6) 0.0169(6) 0.0148(7)
C11 0.0362(7) 0.0338(7) 0.0415(7) -0.0120(6) 0.0059(6) 0.0030(6)
C16 0.0262(6) 0.0287(6) 0.0255(6) 0.0043(5) 0.0009(4) -0.0023(5)
C19 0.0260(6) 0.0516(8) 0.0293(6) 0.0125(6) 0.0004(5) -0.0029(6)
C17 0.0385(7) 0.0297(6) 0.0278(6) 0.0034(5) 0.0019(5) 0.0021(5)
C21 0.0371(7) 0.0345(7) 0.0349(7) 0.0066(5) 0.0088(5) 0.0061(5)
C20 0.0358(7) 0.0505(9) 0.0327(7) 0.0063(6) 0.0105(6) 0.0070(6)
C18 0.0379(7) 0.0335(7) 0.0338(7) 0.0111(5) -0.0026(5) -0.0002(5)
C13 0.0384(7) 0.0333(7) 0.0341(7) 0.0056(5) 0.0048(5) 0.0130(6)
C14 0.0469(8) 0.0454(8) 0.0257(6) 0.0024(6) -0.0021(6) 0.0138(6)
C15 0.0452(8) 0.0308(7) 0.0476(8) 0.0114(6) 0.0035(6) -0.0022(6)
C22 0.0439(9) 0.0708(11) 0.0363(8) 0.0217(8) 0.0069(6) -0.0006(8)

loop_
_atom_type_symbol
_atom_type_description
_atom_type_scat_dispersion_real
_atom_type_scat_dispersion_imag
_atom_type_scat_source
C C 0.0033 0.0016 'International Tables Vol C Tables 4.2.6.8 and 6.1.1.4'
H H 0.0000 0.0000 'International Tables Vol C Tables 4.2.6.8 and 6.1.1.4'
O O 0.0106 0.0060 'International Tables Vol C Tables 4.2.6.8 and 6.1.1.4'
P P 0.1023 0.0942 'International Tables Vol C Tables 4.2.6.8 and 6.1.1.4'

loop_
_geom_angle_atom_site_label_1
_geom_angle_atom_site_label_2
_geom_angle_atom_site_label_3
_geom_angle
C1 P1 C3 88.64(6)
C1 O1 C2 110.40(9)
C2 C3 C7 117.69(10)
C2 C3 P1 109.44(8)
C7 C3 P1 132.85(9)
O1 C2 C4 119.62(10)
O1 C2 C3 115.32(10)
C4 C2 C3 125.06(10)
O1 C1 C16 114.57(10)
O1 C1 P1 116.19(8)
C16 C1 P1 129.21(9)
C7 C6 C5 124.48(11)
C5 C4 C2 117.69(11)
C6 C7 C3 116.87(10)
C6 C7 C8 121.60(10)
C3 C7 C8 121.47(10)
C13 C12 C5 112.18(10)
C13 C12 C14 107.91(11)
C5 C12 C14 109.96(10)
C13 C12 C15 108.16(11)
C5 C12 C15 108.55(10)
C14 C12 C15 110.06(11)
C4 C5 C6 118.20(10)
C4 C5 C12 122.45(10)
C6 C5 C12 119.33(10)
C9 C8 C10 108.29(11)
C9 C8 C7 112.05(10)
C10 C8 C7 108.90(10)
C9 C8 C11 107.10(11)
C10 C8 C11 109.34(11)
C7 C8 C11 111.09(10)
C17 C16 C21 118.40(11)
C17 C16 C1 120.20(11)
C21 C16 C1 121.38(11)
C20 C19 C18 118.22(12)
C20 C19 C22 121.00(14)
C18 C19 C22 120.77(14)
C18 C17 C16 120.71(13)
C20 C21 C16 120.24(13)
C19 C20 C21 121.30(13)
C17 C18 C19 121.09(13)

loop_
_geom_bond_atom_site_label_1
_geom_bond_atom_site_label_2
_geom_bond_distance
P1 C1 1.7077(13)
P1 C3 1.7952(12)
O1 C1 1.3677(14)
O1 C2 1.3760(13)
C3 C2 1.3922(16)
C3 C7 1.4241(16)
C2 C4 1.3883(16)
C1 C16 1.4649(16)
C6 C7 1.3863(16)
C6 C5 1.4142(16)
C4 C5 1.3843(16)
C7 C8 1.5333(16)
C12 C13 1.5294(18)
C12 C5 1.5314(16)
C12 C14 1.5366(18)
C12 C15 1.5386(19)
C10 C8 1.5337(18)
C8 C9 1.5338(18)
C8 C11 1.5361(18)
C16 C17 1.3965(18)
C16 C21 1.3976(18)
C19 C20 1.388(2)
C19 C18 1.391(2)
C19 C22 1.5101(18)
C17 C18 1.3827(18)
C21 C20 1.3889(19)
